data_7717481
loop_
_publ_author_name
'Rama-Mart&#xed;nez, Gustavo'
'Osorio-Celis, Marcelo'
'Sabater-Algarra, Yolanda'
'S&#xe1;nchez-Brunete, Diego'
'Llamas-Saiz, Antonio L'
'Quir&#xf3;s-D&#xed;ez, Eugenia P'
'V&#xe1;zquez, M Eugenio'
'V&#xe1;zquez L&#xf3;pez, Miguel'
'Gim&#xe9;nez L&#xf3;pez, Mar&#xed;a Del Carmen'

_publ_section_title
;
 Single-ion magnetism in novel Btp-based cobalt complexes of different
 charge.
;
_journal_issue 46
_journal_name_full 'Dalton transactions (Cambridge, England : 2003)'
_journal_page_first 18515
_journal_page_last 18527
_journal_paper_doi 10.1039/d4dt02338b
_journal_volume 53
_journal_year 2024
_chemical_formula_moiety 'C42 H54 Co N14 O8, 2(Cl O4), 2[C H4 O]'
_chemical_formula_sum 'C44 H62 Cl2 Co N14 O18'
_chemical_formula_weight 1204.90
_chemical_name_common 'DS-2 - 20GLA002'
_space_group_crystal_system triclinic
_space_group_IT_number 2
_space_group_name_Hall '-P 1'
_space_group_name_H-M_alt 'P -1'
_atom_sites_solution_hydrogens geom
_atom_sites_solution_primary dual
_atom_sites_solution_secondary difmap
_audit_update_record
;
2024-09-19 deposited with the CCDC.	2024-10-04 downloaded from the CCDC.
;
_cell_angle_alpha 70.5260(10)
_cell_angle_beta 76.1110(10)
_cell_angle_gamma 70.2810(10)
_cell_formula_units_Z 2
_cell_length_a 12.4084(3)
_cell_length_b 15.0996(4)
_cell_length_c 17.2362(5)
_cell_measurement_reflns_used 9951
_cell_measurement_temperature 100.(2)
_cell_measurement_theta_max 29.8940
_cell_measurement_theta_min 2.5330
_cell_volume 2836.36(13)
_computing_cell_refinement 'SAINT V8.40A (Bruker Nano, Inc., 2019)'
_computing_data_collection 'Bruker APEX3 software'
_computing_data_reduction 'SAINT V8.40A (Bruker Nano, Inc., 2019)'
_computing_molecular_graphics 'ORTEP 2014.1 (Farrugia, 2012)'
_computing_publication_material 'IUCr Journals printCIF'
_computing_structure_refinement 'SHELXL-2018/3 (Sheldrick, 2018)'
_computing_structure_solution 'SHELXT 2018/2 (Sheldrick, 2015)'
_diffrn_ambient_temperature 100.(2)
_diffrn_detector_area_resol_mean 7.3910
_diffrn_measured_fraction_theta_full 0.996
_diffrn_measured_fraction_theta_max 0.996
_diffrn_measurement_device_type 'Bruker D8 VENTURE PHOTON-III C14'
_diffrn_measurement_method '\f or \w oscillation scans'
_diffrn_radiation_monochromator 'multilayer mirror'
_diffrn_radiation_type 'Mo K\a'
_diffrn_radiation_wavelength 0.71073
_diffrn_reflns_av_R_equivalents 0.0524
_diffrn_reflns_av_unetI/netI 0.0419
_diffrn_reflns_limit_h_max 15
_diffrn_reflns_limit_h_min -17
_diffrn_reflns_limit_k_max 21
_diffrn_reflns_limit_k_min -21
_diffrn_reflns_limit_l_max 24
_diffrn_reflns_limit_l_min -24
_diffrn_reflns_number 99182
_diffrn_reflns_theta_full 30.07
_diffrn_reflns_theta_max 30.07
_diffrn_reflns_theta_min 2.21
_diffrn_source 'microfocus sealed tube'
_diffrn_source_type 'Incoatec I\mS 3.0'
_exptl_absorpt_coefficient_mu 0.477
_exptl_absorpt_correction_T_max 0.95
_exptl_absorpt_correction_T_min 0.91
_exptl_absorpt_correction_type multi-scan
_exptl_absorpt_process_details
;
SADABS-2016/2 - Bruker AXS area detector scaling and absorption correction
;
_exptl_crystal_colour 'clear orange'
_exptl_crystal_density_diffrn 1.411
_exptl_crystal_density_method 'not measured'
_exptl_crystal_description plate
_exptl_crystal_F_000 1186
_exptl_crystal_recrystallization_method 'Re-crystallisation from solvent'
_exptl_crystal_size_max 0.171
_exptl_crystal_size_mid 0.155
_exptl_crystal_size_min 0.099
_refine_diff_density_max 0.450
_refine_diff_density_min -0.438
_refine_ls_extinction_method none
_refine_ls_goodness_of_fit_ref 1.022
_refine_ls_hydrogen_treatment constr
_refine_ls_matrix_type full
_refine_ls_number_parameters 734
_refine_ls_number_reflns 16592
_refine_ls_number_restraints 465
_refine_ls_restrained_S_all 1.015
_refine_ls_R_factor_all 0.0629
_refine_ls_R_factor_gt 0.0415
_refine_ls_shift/su_max 0.001
_refine_ls_shift/su_mean 0.000
_refine_ls_structure_factor_coef Fsqd
_refine_ls_weighting_details 'w=1/[\s^2^(Fo^2^)+(0.0297P)^2^+1.8129P] where P=(Fo^2^+2Fc^2^)/3'
_refine_ls_weighting_scheme calc
_refine_ls_wR_factor_gt 0.0834
_refine_ls_wR_factor_ref 0.0929
_reflns_number_gt 12807
_reflns_number_total 16592
_reflns_threshold_expression 'I > 2\s(I)'
_cod_data_source_file d4dt02338b2.cif
_cod_data_source_block 20GLA002
_cod_depositor_comments
;
The following automatic conversions were performed:

data item '_exptl_absorpt_correction_type' value 'Multi-Scan' was
changed to 'multi-scan' in accordance with the
/home/data/users/saulius/crontab/automatic-downloads/rss-feeds/RSC/lib/dictionaries/cif_core.dic
dictionary named 'cif_core.dic' version 2.4.2 last updated on
2011-04-26.

Automatic conversion script
Id: cif_fix_values 8170 2020-07-09 18:12:32Z antanas 

 Adding full bibliography for 7717479--7717481.cif.
;
_cod_database_code 7717481

loop_
_space_group_symop_operation_xyz
'x, y, z'
'-x, -y, -z'

loop_
_atom_site_type_symbol
_atom_site_label
_atom_site_fract_x
_atom_site_fract_y
_atom_site_fract_z
_atom_site_U_iso_or_equiv
_atom_site_adp_type
_atom_site_calc_flag
_atom_site_refinement_flags_adp
_atom_site_refinement_flags_occupancy
_atom_site_refinement_flags_posn
_atom_site_occupancy
_atom_site_disorder_assembly
_atom_site_disorder_group
Co Co1 0.46930(2) 0.29580(2) 0.43030(2) 0.01434(5) Uani d . . . 1.0 . .
N N1 0.39712(11) 0.43510(9) 0.45069(8) 0.0150(2) Uani d . . . 1.0 . .
C C2 0.35012(13) 0.51088(11) 0.38996(9) 0.0166(3) Uani d . . . 1.0 . .
C C3 0.29128(14) 0.60247(11) 0.40255(10) 0.0212(3) Uani d . . . 1.0 . .
H H3 0.258522 0.65582 0.358872 0.025 Uiso calc U . R 1.0 . .
C C4 0.28191(15) 0.61352(12) 0.48108(10) 0.0232(3) Uani d . . . 1.0 . .
H H4 0.24299 0.675344 0.49147 0.028 Uiso calc U . R 1.0 . .
C C5 0.32934(14) 0.53432(12) 0.54429(10) 0.0208(3) Uani d . . . 1.0 . .
H H5 0.322484 0.54091 0.598326 0.025 Uiso calc U . R 1.0 . .
C C6 0.38683(13) 0.44556(11) 0.52685(9) 0.0157(3) Uani d . . . 1.0 . .
C C11 0.37046(13) 0.48481(11) 0.31213(9) 0.0167(3) Uani d . . . 1.0 . .
N N12 0.42767(11) 0.38999(9) 0.31249(8) 0.0166(3) Uani d . . . 1.0 . .
N N13 0.44304(12) 0.37997(10) 0.23752(8) 0.0185(3) Uani d . . . 1.0 . .
N N14 0.39518(12) 0.46886(10) 0.18956(8) 0.0191(3) Uani d . . . 1.0 . .
C C15 0.34927(15) 0.53559(12) 0.23292(10) 0.0217(3) Uani d . . . 1.0 . .
H H15 0.310674 0.603065 0.212839 0.026 Uiso calc U . R 1.0 . .
C C16 0.40633(15) 0.48573(12) 0.10011(9) 0.0213(3) Uani d . . . 1.0 . .
H H16A 0.4365 0.422144 0.086647 0.026 Uiso calc U . R 1.0 . .
H H16B 0.462337 0.524154 0.071397 0.026 Uiso calc U . R 1.0 . .
C C17 0.29033(15) 0.54059(13) 0.06923(10) 0.0244(3) Uani d . . . 1.0 . .
O O18 0.19826(12) 0.54376(12) 0.11308(8) 0.0405(4) Uani d . . . 1.0 . .
O O19 0.30950(10) 0.58183(9) -0.01146(7) 0.0237(2) Uani d . . . 1.0 . .
C C20 0.21190(16) 0.63779(13) -0.06140(10) 0.0260(4) Uani d . . . 1.0 . .
C C21 0.27624(17) 0.66914(15) -0.14789(11) 0.0347(4) Uani d . . . 1.0 . .
H H21A 0.220486 0.709711 -0.186515 0.052 Uiso calc U . R 1.0 . .
H H21B 0.323599 0.611035 -0.166084 0.052 Uiso calc U . R 1.0 . .
H H21C 0.326252 0.706932 -0.146995 0.052 Uiso calc U . R 1.0 . .
C C22 0.13893(19) 0.72518(15) -0.02965(12) 0.0381(5) Uani d . . . 1.0 . .
H H22A 0.18929 0.760666 -0.025155 0.057 Uiso calc U . R 1.0 . .
H H22B 0.095865 0.7026 0.02517 0.057 Uiso calc U . R 1.0 . .
H H22C 0.084461 0.768779 -0.06844 0.057 Uiso calc U . R 1.0 . .
C C23 0.14346(17) 0.56989(15) -0.05771(12) 0.0331(4) Uani d . . . 1.0 . .
H H23A 0.090134 0.602188 -0.099057 0.05 Uiso calc U . R 1.0 . .
H H23B 0.099306 0.553954 -0.00208 0.05 Uiso calc U . R 1.0 . .
H H23C 0.196653 0.509604 -0.069606 0.05 Uiso calc U . R 1.0 . .
C C31 0.44268(13) 0.35434(11) 0.58443(9) 0.0160(3) Uani d . . . 1.0 . .
N N32 0.49545(11) 0.27470(9) 0.55412(8) 0.0161(2) Uani d . . . 1.0 . .
N N33 0.53910(12) 0.19865(9) 0.61335(8) 0.0177(3) Uani d . . . 1.0 . .
N N34 0.51470(11) 0.22982(9) 0.68173(8) 0.0173(3) Uani d . . . 1.0 . .
C C35 0.45464(14) 0.32528(11) 0.66716(9) 0.0181(3) Uani d . . . 1.0 . .
H H35 0.426879 0.363729 0.705443 0.022 Uiso calc U . R 1.0 . .
C C36 0.53576(14) 0.15719(12) 0.76080(9) 0.0192(3) Uani d . . . 1.0 . .
H H36A 0.552576 0.186569 0.798428 0.023 Uiso calc U . R 1.0 . .
H H36B 0.60359 0.101747 0.752011 0.023 Uiso calc U . R 1.0 . .
C C37 0.42941(14) 0.12063(12) 0.79992(9) 0.0201(3) Uani d . . . 1.0 . .
O O38 0.33762(11) 0.15876(9) 0.77422(8) 0.0278(3) Uani d . . . 1.0 . .
O O39 0.45516(10) 0.04266(8) 0.86380(7) 0.0232(2) Uani d . . . 1.0 . .
C C40 0.36488(15) -0.00591(13) 0.91616(11) 0.0266(4) Uani d . . . 1.0 . .
C C41 0.43258(18) -0.09186(15) 0.97772(12) 0.0366(5) Uani d . . . 1.0 . .
H H41A 0.495462 -0.133196 0.947625 0.055 Uiso calc U . R 1.0 . .
H H41B 0.381076 -0.130259 1.014839 0.055 Uiso calc U . R 1.0 . .
H H41C 0.465047 -0.067783 1.010562 0.055 Uiso calc U . R 1.0 . .
C C42 0.31691(18) -0.04124(15) 0.86231(12) 0.0344(4) Uani d . . . 1.0 . .
H H42A 0.274991 0.015276 0.821992 0.052 Uiso calc U . R 1.0 . .
H H42B 0.264063 -0.079344 0.89755 0.052 Uiso calc U . R 1.0 . .
H H42C 0.380756 -0.082428 0.832675 0.052 Uiso calc U . R 1.0 . .
C C43 0.27380(17) 0.06539(15) 0.95965(12) 0.0335(4) Uani d . . . 1.0 . .
H H43A 0.234615 0.122162 0.918115 0.05 Uiso calc U . R 1.0 . .
H H43B 0.310957 0.087075 0.991353 0.05 Uiso calc U . R 1.0 . .
H H43C 0.217093 0.032939 0.997526 0.05 Uiso calc U . R 1.0 . .
N N51 0.50023(12) 0.15983(9) 0.40957(8) 0.0173(3) Uani d . . . 1.0 . .
C C52 0.41242(15) 0.12063(12) 0.42206(9) 0.0202(3) Uani d . . . 1.0 . .
C C53 0.43005(17) 0.03298(12) 0.40431(10) 0.0266(4) Uani d . . . 1.0 . .
H H53 0.367835 0.005948 0.412816 0.032 Uiso calc U . R 1.0 . .
C C54 0.54121(18) -0.01357(13) 0.37385(11) 0.0306(4) Uani d . . . 1.0 . .
H H54 0.555656 -0.073661 0.361435 0.037 Uiso calc U . R 1.0 . .
C C55 0.63149(17) 0.02613(12) 0.36122(10) 0.0269(4) Uani d . . . 1.0 . .
H H55 0.707788 -0.005873 0.340401 0.032 Uiso calc U . R 1.0 . .
C C56 0.60748(15) 0.11409(11) 0.37984(9) 0.0196(3) Uani d . . . 1.0 . .
C C61 0.30315(15) 0.17805(12) 0.45827(10) 0.0204(3) Uani d . . . 1.0 . .
N N62 0.30307(12) 0.26291(10) 0.47076(9) 0.0208(3) Uani d . . . 1.0 . .
N N63 0.20168(12) 0.30128(11) 0.50893(10) 0.0265(3) Uani d . . . 1.0 . .
N N64 0.13686(12) 0.24112(11) 0.52017(10) 0.0264(3) Uani d . . . 1.0 . .
C C65 0.19617(15) 0.16377(13) 0.49029(11) 0.0253(4) Uani d . . . 1.0 . .
H H65 0.169807 0.111174 0.49119 0.03 Uiso calc U . R 1.0 . .
C C66 0.02681(15) 0.25412(14) 0.57511(12) 0.0299(4) Uani d . . . 1.0 . .
H H66A -0.028577 0.234947 0.555567 0.036 Uiso calc U . R 1.0 . .
H H66B -0.006283 0.323722 0.574884 0.036 Uiso calc U . R 1.0 . .
C C67 0.04706(15) 0.19053(13) 0.66287(12) 0.0266(4) Uani d . . . 1.0 . .
O O68 0.14112(11) 0.13962(10) 0.68011(8) 0.0334(3) Uani d . . . 1.0 . .
O O69 -0.05161(10) 0.20139(9) 0.71411(8) 0.0292(3) Uani d . . . 1.0 . .
C C70 -0.05416(16) 0.14502(14) 0.80355(12) 0.0298(4) Uani d . . . 1.0 . .
C C71 -0.18178(18) 0.17451(18) 0.83666(15) 0.0483(6) Uani d . . . 1.0 . .
H H71A -0.208297 0.245254 0.829774 0.072 Uiso calc U . R 1.0 . .
H H71B -0.194332 0.139789 0.895792 0.072 Uiso calc U . R 1.0 . .
H H71C -0.225325 0.157582 0.80587 0.072 Uiso calc U . R 1.0 . .
C C72 0.01540(19) 0.17918(17) 0.84346(14) 0.0412(5) Uani d . . . 1.0 . .
H H72A 0.096981 0.161797 0.81906 0.062 Uiso calc U . R 1.0 . .
H H72B 0.008015 0.147442 0.903432 0.062 Uiso calc U . R 1.0 . .
H H72C -0.013906 0.250356 0.833651 0.062 Uiso calc U . R 1.0 . .
C C73 -0.01139(18) 0.03599(14) 0.81214(12) 0.0334(4) Uani d . . . 1.0 . .
H H73A -0.052379 0.019893 0.778968 0.05 Uiso calc U . R 1.0 . .
H H73B -0.02599 -0.00012 0.870689 0.05 Uiso calc U . R 1.0 . .
H H73C 0.071833 0.017727 0.792333 0.05 Uiso calc U . R 1.0 . .
C C81 0.69198(14) 0.16583(11) 0.37004(9) 0.0178(3) Uani d . . . 1.0 . .
N N82 0.65367(11) 0.25611(9) 0.38399(8) 0.0166(3) Uani d . . . 1.0 . .
N N83 0.74227(11) 0.29067(10) 0.37175(8) 0.0196(3) Uani d . . . 1.0 . .
N N84 0.83649(12) 0.22200(10) 0.35041(8) 0.0207(3) Uani d . . . 1.0 . .
C C85 0.80948(15) 0.14359(12) 0.34899(9) 0.0217(3) Uani d . . . 1.0 . .
H H85 0.860606 0.085686 0.336207 0.026 Uiso calc U . R 1.0 . .
C C86 0.95043(14) 0.23524(15) 0.33939(11) 0.0273(4) Uani d . . . 1.0 . .
H H86A 0.990762 0.189782 0.386807 0.033 Uiso calc U . R 1.0 . .
H H86B 0.941882 0.302895 0.339231 0.033 Uiso calc U . R 1.0 . .
C C87 1.02301(14) 0.21668(12) 0.25898(10) 0.0209(3) Uani d . . . 1.0 . .
O O88 0.99274(10) 0.18923(9) 0.21182(7) 0.0265(3) Uani d . . . 1.0 . .
O O89 1.12287(10) 0.23453(9) 0.25177(7) 0.0250(3) Uani d . . . 1.0 . .
C C90 1.21560(14) 0.21895(13) 0.18038(10) 0.0244(3) Uani d . . . 1.0 . .
C C91 1.30892(17) 0.25078(17) 0.19768(13) 0.0387(5) Uani d . . . 1.0 . .
H H91A 1.37461 0.245923 0.152919 0.058 Uiso calc U . R 1.0 . .
H H91B 1.334654 0.20831 0.250733 0.058 Uiso calc U . R 1.0 . .
H H91C 1.277845 0.318681 0.200564 0.058 Uiso calc U . R 1.0 . .
C C92 1.17318(18) 0.28381(17) 0.09893(12) 0.0397(5) Uani d . . . 1.0 . .
H H92A 1.238219 0.28071 0.053591 0.06 Uiso calc U . R 1.0 . .
H H92B 1.139711 0.351484 0.102171 0.06 Uiso calc U . R 1.0 . .
H H92C 1.114182 0.261159 0.088373 0.06 Uiso calc U . R 1.0 . .
C C93 1.25515(17) 0.11112(14) 0.18473(13) 0.0368(5) Uani d . . . 1.0 . .
H H93A 1.194427 0.093641 0.170676 0.055 Uiso calc U . R 1.0 . .
H H93B 1.270751 0.07228 0.241144 0.055 Uiso calc U . R 1.0 . .
H H93C 1.325845 0.097673 0.145187 0.055 Uiso calc U . R 1.0 . .
Cl Cl1_1 0.56765(4) 0.66088(3) 0.10700(3) 0.02512(9) Uani d U . D 1.0 . .
O O1_1 0.60743(13) 0.57213(10) 0.17093(8) 0.0397(3) Uani d U . D 1.0 . .
O O2_1 0.44624(11) 0.70379(10) 0.13104(9) 0.0332(3) Uani d U . D 1.0 . .
O O3_1 0.58462(12) 0.63888(10) 0.02936(8) 0.0357(3) Uani d U . D 1.0 . .
O O4_1 0.63067(12) 0.72836(10) 0.09915(9) 0.0367(3) Uani d U . D 1.0 . .
Cl Cl1_2^a 0.86749(8) 0.06882(7) 0.59663(6) 0.02163(14) Uani d U P D 0.950(2) A 1
O O1_2^a 0.79363(17) 0.09613(15) 0.66783(10) 0.0373(5) Uani d U P D 0.950(2) A 1
O O2_2^a 0.84259(16) -0.01131(12) 0.58505(11) 0.0486(5) Uani d U P D 0.950(2) A 1
O O3_2^a 0.98652(12) 0.04094(11) 0.60905(9) 0.0366(4) Uani d U P D 0.950(2) A 1
O O4_2^a 0.85018(15) 0.15117(10) 0.52465(8) 0.0320(3) Uani d U P D 0.950(2) A 1
Cl Cl1_3^b 0.8558(19) 0.0739(15) 0.5921(14) 0.030(2) Uani d U P D 0.050(2) A 2
O O1_3^b 0.789(2) 0.0481(19) 0.5495(16) 0.031(3) Uani d U P D 0.050(2) A 2
O O2_3^b 0.780(3) 0.122(2) 0.6523(18) 0.025(3) Uani d U P D 0.050(2) A 2
O O3_3^b 0.914(2) 0.1409(17) 0.5323(15) 0.029(3) Uani d U P D 0.050(2) A 2
O O4_3^b 0.941(2) -0.0111(17) 0.6308(16) 0.041(3) Uani d U P D 0.050(2) A 2

loop_
_atom_site_aniso_label
_atom_site_aniso_U_11
_atom_site_aniso_U_22
_atom_site_aniso_U_33
_atom_site_aniso_U_12
_atom_site_aniso_U_13
_atom_site_aniso_U_23
Co1 0.01692(10) 0.01204(10) 0.01373(9) -0.00214(8) -0.00218(8) -0.00509(7)
N1 0.0170(6) 0.0140(6) 0.0144(6) -0.0042(5) -0.0014(5) -0.0052(5)
C2 0.0184(7) 0.0158(7) 0.0158(7) -0.0047(6) -0.0019(6) -0.0053(6)
C3 0.0238(8) 0.0150(7) 0.0228(8) -0.0007(6) -0.0065(7) -0.0052(6)
C4 0.0262(9) 0.0169(8) 0.0256(8) 0.0000(7) -0.0047(7) -0.0103(6)
C5 0.0247(8) 0.0192(8) 0.0190(7) -0.0024(6) -0.0032(6) -0.0098(6)
C6 0.0170(7) 0.0152(7) 0.0151(7) -0.0037(6) -0.0017(6) -0.0056(6)
C11 0.0174(7) 0.0147(7) 0.0171(7) -0.0029(6) -0.0028(6) -0.0045(6)
N12 0.0186(6) 0.0168(6) 0.0143(6) -0.0033(5) -0.0026(5) -0.0056(5)
N13 0.0216(7) 0.0184(6) 0.0149(6) -0.0035(5) -0.0044(5) -0.0048(5)
N14 0.0227(7) 0.0190(6) 0.0140(6) -0.0045(5) -0.0039(5) -0.0032(5)
C15 0.0283(9) 0.0157(7) 0.0182(7) -0.0024(7) -0.0046(6) -0.0038(6)
C16 0.0261(9) 0.0244(8) 0.0121(7) -0.0060(7) -0.0034(6) -0.0040(6)
C17 0.0267(9) 0.0264(9) 0.0169(7) -0.0032(7) -0.0054(7) -0.0045(6)
O18 0.0258(7) 0.0630(10) 0.0199(6) -0.0039(7) -0.0019(5) -0.0048(6)
O19 0.0253(6) 0.0267(6) 0.0148(5) -0.0023(5) -0.0058(5) -0.0032(5)
C20 0.0265(9) 0.0279(9) 0.0179(8) 0.0025(7) -0.0088(7) -0.0055(7)
C21 0.0330(10) 0.0421(11) 0.0183(8) -0.0010(9) -0.0074(7) -0.0020(8)
C22 0.0432(12) 0.0319(10) 0.0315(10) 0.0061(9) -0.0116(9) -0.0117(8)
C23 0.0276(10) 0.0377(11) 0.0323(10) -0.0017(8) -0.0112(8) -0.0105(8)
C31 0.0164(7) 0.0151(7) 0.0162(7) -0.0034(6) -0.0004(6) -0.0064(6)
N32 0.0174(6) 0.0141(6) 0.0153(6) -0.0017(5) -0.0024(5) -0.0049(5)
N33 0.0207(7) 0.0163(6) 0.0145(6) -0.0019(5) -0.0029(5) -0.0055(5)
N34 0.0199(7) 0.0174(6) 0.0138(6) -0.0039(5) -0.0018(5) -0.0051(5)
C35 0.0209(8) 0.0161(7) 0.0169(7) -0.0036(6) -0.0014(6) -0.0066(6)
C36 0.0213(8) 0.0188(7) 0.0148(7) -0.0034(6) -0.0035(6) -0.0026(6)
C37 0.0229(8) 0.0202(8) 0.0152(7) -0.0038(6) -0.0021(6) -0.0051(6)
O38 0.0231(6) 0.0283(7) 0.0274(6) -0.0062(5) -0.0077(5) 0.0002(5)
O39 0.0217(6) 0.0230(6) 0.0186(5) -0.0055(5) -0.0019(5) 0.0010(5)
C40 0.0238(9) 0.0281(9) 0.0227(8) -0.0105(7) 0.0010(7) 0.0000(7)
C41 0.0339(11) 0.0323(10) 0.0298(10) -0.0098(9) -0.0027(8) 0.0081(8)
C42 0.0379(11) 0.0309(10) 0.0354(10) -0.0158(9) -0.0023(9) -0.0062(8)
C43 0.0292(10) 0.0393(11) 0.0263(9) -0.0116(9) 0.0048(8) -0.0062(8)
N51 0.0233(7) 0.0142(6) 0.0136(6) -0.0046(5) -0.0013(5) -0.0045(5)
C52 0.0294(9) 0.0190(8) 0.0141(7) -0.0096(7) -0.0024(6) -0.0048(6)
C53 0.0435(11) 0.0224(8) 0.0188(8) -0.0169(8) -0.0007(7) -0.0069(6)
C54 0.0523(12) 0.0171(8) 0.0232(8) -0.0124(8) 0.0028(8) -0.0097(7)
C55 0.0382(10) 0.0169(8) 0.0213(8) -0.0054(7) 0.0042(7) -0.0082(6)
C56 0.0277(9) 0.0148(7) 0.0131(7) -0.0035(6) 0.0001(6) -0.0043(6)
C61 0.0268(9) 0.0201(8) 0.0175(7) -0.0093(7) -0.0059(6) -0.0046(6)
N62 0.0195(7) 0.0188(7) 0.0244(7) -0.0056(5) -0.0008(5) -0.0076(5)
N63 0.0196(7) 0.0234(7) 0.0357(8) -0.0074(6) 0.0013(6) -0.0096(6)
N64 0.0197(7) 0.0257(8) 0.0341(8) -0.0100(6) -0.0017(6) -0.0062(6)
C65 0.0284(9) 0.0274(9) 0.0244(8) -0.0129(7) -0.0048(7) -0.0068(7)
C66 0.0197(9) 0.0283(9) 0.0372(10) -0.0071(7) -0.0037(7) -0.0033(8)
C67 0.0189(8) 0.0261(9) 0.0358(10) -0.0062(7) -0.0017(7) -0.0115(7)
O68 0.0188(6) 0.0445(8) 0.0339(7) -0.0002(6) -0.0038(5) -0.0160(6)
O69 0.0182(6) 0.0261(6) 0.0355(7) -0.0030(5) -0.0005(5) -0.0043(5)
C70 0.0228(9) 0.0303(10) 0.0314(9) -0.0032(7) -0.0005(7) -0.0088(8)
C71 0.0243(10) 0.0488(13) 0.0491(13) -0.0007(10) 0.0070(9) -0.0031(11)
C72 0.0402(12) 0.0482(13) 0.0402(11) -0.0119(10) 0.0033(9) -0.0256(10)
C73 0.0379(11) 0.0280(10) 0.0311(10) -0.0066(8) -0.0087(8) -0.0042(8)
C81 0.0219(8) 0.0128(7) 0.0137(7) 0.0010(6) -0.0017(6) -0.0041(5)
N82 0.0179(6) 0.0164(6) 0.0145(6) -0.0015(5) -0.0027(5) -0.0062(5)
N83 0.0170(7) 0.0235(7) 0.0181(6) -0.0019(5) -0.0012(5) -0.0103(5)
N84 0.0172(7) 0.0265(7) 0.0162(6) -0.0006(6) -0.0022(5) -0.0088(5)
C85 0.0243(8) 0.0181(8) 0.0152(7) 0.0017(6) -0.0008(6) -0.0045(6)
C86 0.0179(8) 0.0427(11) 0.0244(8) -0.0049(8) -0.0026(7) -0.0169(8)
C87 0.0199(8) 0.0196(8) 0.0189(7) -0.0029(6) -0.0014(6) -0.0037(6)
O88 0.0235(6) 0.0376(7) 0.0208(6) -0.0107(5) 0.0006(5) -0.0117(5)
O89 0.0201(6) 0.0324(7) 0.0246(6) -0.0090(5) 0.0016(5) -0.0123(5)
C90 0.0185(8) 0.0299(9) 0.0225(8) -0.0088(7) 0.0025(6) -0.0061(7)
C91 0.0280(10) 0.0539(13) 0.0395(11) -0.0200(10) 0.0012(9) -0.0152(10)
C92 0.0311(11) 0.0487(13) 0.0286(10) -0.0143(9) -0.0020(8) 0.0044(9)
C93 0.0278(10) 0.0333(10) 0.0421(11) -0.0072(8) 0.0115(9) -0.0142(9)
Cl1_1 0.0263(2) 0.0246(2) 0.02481(19) -0.00593(17) 0.00033(16) -0.01135(16)
O1_1 0.0446(9) 0.0299(7) 0.0314(7) 0.0037(6) -0.0063(6) -0.0059(6)
O2_1 0.0251(7) 0.0283(7) 0.0402(8) -0.0052(5) 0.0033(6) -0.0096(6)
O3_1 0.0454(8) 0.0413(8) 0.0279(7) -0.0174(7) 0.0010(6) -0.0181(6)
O4_1 0.0338(8) 0.0416(8) 0.0442(8) -0.0168(6) 0.0022(6) -0.0231(7)
Cl1_2^a 0.0221(3) 0.0185(2) 0.0203(2) -0.0035(2) -0.0032(2) -0.0026(2)
O1_2^a 0.0265(9) 0.0598(13) 0.0234(8) -0.0099(8) 0.0018(7) -0.0148(8)
O2_2^a 0.0594(11) 0.0341(9) 0.0625(11) -0.0241(8) -0.0030(9) -0.0191(8)
O3_2^a 0.0219(7) 0.0378(8) 0.0399(8) 0.0027(6) -0.0084(6) -0.0063(7)
O4_2^a 0.0404(9) 0.0246(7) 0.0237(7) -0.0041(6) -0.0113(6) 0.0021(5)
Cl1_3^b 0.028(3) 0.029(3) 0.032(3) -0.006(3) -0.008(3) -0.008(3)
O1_3^b 0.038(5) 0.026(5) 0.037(5) -0.012(4) -0.012(4) -0.011(4)
O2_3^b 0.024(5) 0.034(5) 0.024(5) -0.007(5) -0.004(5) -0.015(5)
O3_3^b 0.029(5) 0.024(4) 0.029(5) -0.007(4) -0.003(4) -0.003(4)
O4_3^b 0.033(5) 0.032(5) 0.039(5) 0.004(5) -0.006(4) 0.001(4)

loop_
_atom_type_symbol
_atom_type_description
_atom_type_scat_dispersion_real
_atom_type_scat_dispersion_imag
_atom_type_scat_source
C C 0.0033 0.0016 'International Tables Vol C Tables 4.2.6.8 and 6.1.1.4'
H H 0.0000 0.0000 'International Tables Vol C Tables 4.2.6.8 and 6.1.1.4'
N N 0.0061 0.0033 'International Tables Vol C Tables 4.2.6.8 and 6.1.1.4'
O O 0.0106 0.0060 'International Tables Vol C Tables 4.2.6.8 and 6.1.1.4'
Cl Cl 0.1484 0.1585 'International Tables Vol C Tables 4.2.6.8 and 6.1.1.4'
Co Co 0.3494 0.9721 'International Tables Vol C Tables 4.2.6.8 and 6.1.1.4'

loop_
_geom_angle_atom_site_label_1
_geom_angle_atom_site_label_2
_geom_angle_atom_site_label_3
_geom_angle_site_symmetry_1
_geom_angle_site_symmetry_3
_geom_angle
_geom_angle_publ_flag
N51 Co1 N1 . . 166.36(5) ?
N51 Co1 N12 . . 100.03(5) ?
N1 Co1 N12 . . 75.98(5) ?
N51 Co1 N32 . . 109.64(5) ?
N1 Co1 N32 . . 75.26(5) ?
N12 Co1 N32 . . 150.32(5) ?
N51 Co1 N82 . . 76.31(5) ?
N1 Co1 N82 . . 116.59(5) ?
N12 Co1 N82 . . 92.48(5) ?
N32 Co1 N82 . . 93.86(5) ?
N51 Co1 N62 . . 75.20(5) ?
N1 Co1 N62 . . 91.99(5) ?
N12 Co1 N62 . . 94.64(5) ?
N32 Co1 N62 . . 93.51(5) ?
N82 Co1 N62 . . 151.42(5) ?
C2 N1 C6 . . 120.22(13) ?
C2 N1 Co1 . . 119.32(10) ?
C6 N1 Co1 . . 120.04(10) ?
N1 C2 C3 . . 121.79(14) ?
N1 C2 C11 . . 111.95(13) ?
C3 C2 C11 . . 126.26(14) ?
C4 C3 C2 . . 117.94(15) ?
C4 C3 H3 . . 121.0 ?
C2 C3 H3 . . 121.0 ?
C5 C4 C3 . . 120.10(15) ?
C5 C4 H4 . . 119.9 ?
C3 C4 H4 . . 119.9 ?
C6 C5 C4 . . 118.54(14) ?
C6 C5 H5 . . 120.7 ?
C4 C5 H5 . . 120.7 ?
N1 C6 C5 . . 121.40(14) ?
N1 C6 C31 . . 111.81(13) ?
C5 C6 C31 . . 126.79(13) ?
C15 C11 N12 . . 107.57(13) ?
C15 C11 C2 . . 134.64(14) ?
N12 C11 C2 . . 117.73(13) ?
N13 N12 C11 . . 109.98(12) ?
N13 N12 Co1 . . 135.53(10) ?
C11 N12 Co1 . . 114.49(9) ?
N12 N13 N14 . . 105.79(12) ?
N13 N14 C15 . . 112.03(13) ?
N13 N14 C16 . . 120.09(13) ?
C15 N14 C16 . . 127.61(14) ?
N14 C15 C11 . . 104.62(14) ?
N14 C15 H15 . . 127.7 ?
C11 C15 H15 . . 127.7 ?
N14 C16 C17 . . 110.95(13) ?
N14 C16 H16A . . 109.4 ?
C17 C16 H16A . . 109.4 ?
N14 C16 H16B . . 109.4 ?
C17 C16 H16B . . 109.4 ?
H16A C16 H16B . . 108.0 ?
O18 C17 O19 . . 127.59(16) ?
O18 C17 C16 . . 124.00(15) ?
O19 C17 C16 . . 108.40(14) ?
C17 O19 C20 . . 121.49(13) ?
O19 C20 C23 . . 109.38(14) ?
O19 C20 C21 . . 101.77(14) ?
C23 C20 C21 . . 111.31(15) ?
O19 C20 C22 . . 109.18(14) ?
C23 C20 C22 . . 113.03(16) ?
C21 C20 C22 . . 111.55(16) ?
C20 C21 H21A . . 109.5 ?
C20 C21 H21B . . 109.5 ?
H21A C21 H21B . . 109.5 ?
C20 C21 H21C . . 109.5 ?
H21A C21 H21C . . 109.5 ?
H21B C21 H21C . . 109.5 ?
C20 C22 H22A . . 109.5 ?
C20 C22 H22B . . 109.5 ?
H22A C22 H22B . . 109.5 ?
C20 C22 H22C . . 109.5 ?
H22A C22 H22C . . 109.5 ?
H22B C22 H22C . . 109.5 ?
C20 C23 H23A . . 109.5 ?
C20 C23 H23B . . 109.5 ?
H23A C23 H23B . . 109.5 ?
C20 C23 H23C . . 109.5 ?
H23A C23 H23C . . 109.5 ?
H23B C23 H23C . . 109.5 ?
N32 C31 C35 . . 107.56(13) ?
N32 C31 C6 . . 117.30(13) ?
C35 C31 C6 . . 135.12(14) ?
N33 N32 C31 . . 109.95(12) ?
N33 N32 Co1 . . 134.61(10) ?
C31 N32 Co1 . . 114.80(10) ?
N32 N33 N34 . . 106.16(12) ?
N33 N34 C35 . . 111.93(12) ?
N33 N34 C36 . . 118.21(12) ?
C35 N34 C36 . . 128.81(13) ?
N34 C35 C31 . . 104.40(13) ?
N34 C35 H35 . . 127.8 ?
C31 C35 H35 . . 127.8 ?
N34 C36 C37 . . 109.34(13) ?
N34 C36 H36A . . 109.8 ?
C37 C36 H36A . . 109.8 ?
N34 C36 H36B . . 109.8 ?
C37 C36 H36B . . 109.8 ?
H36A C36 H36B . . 108.3 ?
O38 C37 O39 . . 127.19(15) ?
O38 C37 C36 . . 123.34(14) ?
O39 C37 C36 . . 109.46(13) ?
C37 O39 C40 . . 120.86(13) ?
O39 C40 C41 . . 102.71(14) ?
O39 C40 C43 . . 108.47(14) ?
C41 C40 C43 . . 111.20(16) ?
O39 C40 C42 . . 109.44(14) ?
C41 C40 C42 . . 110.60(16) ?
C43 C40 C42 . . 113.80(16) ?
C40 C41 H41A . . 109.5 ?
C40 C41 H41B . . 109.5 ?
H41A C41 H41B . . 109.5 ?
C40 C41 H41C . . 109.5 ?
H41A C41 H41C . . 109.5 ?
H41B C41 H41C . . 109.5 ?
C40 C42 H42A . . 109.5 ?
C40 C42 H42B . . 109.5 ?
H42A C42 H42B . . 109.5 ?
C40 C42 H42C . . 109.5 ?
H42A C42 H42C . . 109.5 ?
H42B C42 H42C . . 109.5 ?
C40 C43 H43A . . 109.5 ?
C40 C43 H43B . . 109.5 ?
H43A C43 H43B . . 109.5 ?
C40 C43 H43C . . 109.5 ?
H43A C43 H43C . . 109.5 ?
H43B C43 H43C . . 109.5 ?
C56 N51 C52 . . 120.15(13) ?
C56 N51 Co1 . . 119.25(10) ?
C52 N51 Co1 . . 120.52(11) ?
N51 C52 C53 . . 121.41(16) ?
N51 C52 C61 . . 112.52(13) ?
C53 C52 C61 . . 126.02(15) ?
C54 C53 C52 . . 117.84(16) ?
C54 C53 H53 . . 121.1 ?
C52 C53 H53 . . 121.1 ?
C55 C54 C53 . . 120.95(15) ?
C55 C54 H54 . . 119.5 ?
C53 C54 H54 . . 119.5 ?
C54 C55 C56 . . 118.11(17) ?
C54 C55 H55 . . 120.9 ?
C56 C55 H55 . . 120.9 ?
N51 C56 C55 . . 121.54(16) ?
N51 C56 C81 . . 113.28(13) ?
C55 C56 C81 . . 125.18(15) ?
N62 C61 C65 . . 107.99(15) ?
N62 C61 C52 . . 117.32(14) ?
C65 C61 C52 . . 134.48(15) ?
N63 N62 C61 . . 109.51(13) ?
N63 N62 Co1 . . 136.23(11) ?
C61 N62 Co1 . . 114.14(11) ?
N62 N63 N64 . . 106.29(13) ?
N63 N64 C65 . . 111.89(14) ?
N63 N64 C66 . . 118.94(15) ?
C65 N64 C66 . . 127.80(15) ?
N64 C65 C61 . . 104.33(14) ?
N64 C65 H65 . . 127.8 ?
C61 C65 H65 . . 127.8 ?
N64 C66 C67 . . 108.84(14) ?
N64 C66 H66A . . 109.9 ?
C67 C66 H66A . . 109.9 ?
N64 C66 H66B . . 109.9 ?
C67 C66 H66B . . 109.9 ?
H66A C66 H66B . . 108.3 ?
O68 C67 O69 . . 127.11(18) ?
O68 C67 C66 . . 122.87(16) ?
O69 C67 C66 . . 110.02(15) ?
C67 O69 C70 . . 119.97(14) ?
O69 C70 C71 . . 102.22(15) ?
O69 C70 C73 . . 110.33(15) ?
C71 C70 C73 . . 110.51(17) ?
O69 C70 C72 . . 108.67(16) ?
C71 C70 C72 . . 111.25(18) ?
C73 C70 C72 . . 113.28(17) ?
C70 C71 H71A . . 109.5 ?
C70 C71 H71B . . 109.5 ?
H71A C71 H71B . . 109.5 ?
C70 C71 H71C . . 109.5 ?
H71A C71 H71C . . 109.5 ?
H71B C71 H71C . . 109.5 ?
C70 C72 H72A . . 109.5 ?
C70 C72 H72B . . 109.5 ?
H72A C72 H72B . . 109.5 ?
C70 C72 H72C . . 109.5 ?
H72A C72 H72C . . 109.5 ?
H72B C72 H72C . . 109.5 ?
C70 C73 H73A . . 109.5 ?
C70 C73 H73B . . 109.5 ?
H73A C73 H73B . . 109.5 ?
C70 C73 H73C . . 109.5 ?
H73A C73 H73C . . 109.5 ?
H73B C73 H73C . . 109.5 ?
C85 C81 N82 . . 108.09(14) ?
C85 C81 C56 . . 133.43(14) ?
N82 C81 C56 . . 118.48(14) ?
N83 N82 C81 . . 109.29(13) ?
N83 N82 Co1 . . 137.99(10) ?
C81 N82 Co1 . . 112.42(10) ?
N82 N83 N84 . . 106.29(12) ?
C85 N84 N83 . . 111.81(13) ?
C85 N84 C86 . . 128.40(14) ?
N83 N84 C86 . . 119.54(14) ?
N84 C85 C81 . . 104.51(14) ?
N84 C85 H85 . . 127.7 ?
C81 C85 H85 . . 127.7 ?
N84 C86 C87 . . 111.89(13) ?
N84 C86 H86A . . 109.2 ?
C87 C86 H86A . . 109.2 ?
N84 C86 H86B . . 109.2 ?
C87 C86 H86B . . 109.2 ?
H86A C86 H86B . . 107.9 ?
O88 C87 O89 . . 127.48(15) ?
O88 C87 C86 . . 124.36(15) ?
O89 C87 C86 . . 108.15(13) ?
C87 O89 C90 . . 121.12(13) ?
O89 C90 C93 . . 108.65(14) ?
O89 C90 C92 . . 110.45(14) ?
C93 C90 C92 . . 112.94(17) ?
O89 C90 C91 . . 101.92(14) ?
C93 C90 C91 . . 111.52(16) ?
C92 C90 C91 . . 110.79(16) ?
C90 C91 H91A . . 109.5 ?
C90 C91 H91B . . 109.5 ?
H91A C91 H91B . . 109.5 ?
C90 C91 H91C . . 109.5 ?
H91A C91 H91C . . 109.5 ?
H91B C91 H91C . . 109.5 ?
C90 C92 H92A . . 109.5 ?
C90 C92 H92B . . 109.5 ?
H92A C92 H92B . . 109.5 ?
C90 C92 H92C . . 109.5 ?
H92A C92 H92C . . 109.5 ?
H92B C92 H92C . . 109.5 ?
C90 C93 H93A . . 109.5 ?
C90 C93 H93B . . 109.5 ?
H93A C93 H93B . . 109.5 ?
C90 C93 H93C . . 109.5 ?
H93A C93 H93C . . 109.5 ?
H93B C93 H93C . . 109.5 ?
O3_1 Cl1_1 O4_1 . . 110.02(8) ?
O3_1 Cl1_1 O2_1 . . 109.82(9) ?
O4_1 Cl1_1 O2_1 . . 109.24(8) ?
O3_1 Cl1_1 O1_1 . . 109.84(8) ?
O4_1 Cl1_1 O1_1 . . 109.34(9) ?
O2_1 Cl1_1 O1_1 . . 108.55(8) ?
O2_2^a Cl1_2^a O4_2^a . . 110.38(12) ?
O2_2^a Cl1_2^a O1_2^a . . 109.93(13) ?
O4_2^a Cl1_2^a O1_2^a . . 109.31(11) ?
O2_2^a Cl1_2^a O3_2^a . . 109.69(12) ?
O4_2^a Cl1_2^a O3_2^a . . 108.19(11) ?
O1_2^a Cl1_2^a O3_2^a . . 109.30(11) ?
O3_3^b Cl1_3^b O4_3^b . . 108.7(16) ?
O3_3^b Cl1_3^b O2_3^b . . 108.5(17) ?
O4_3^b Cl1_3^b O2_3^b . . 111.0(17) ?
O3_3^b Cl1_3^b O1_3^b . . 108.4(16) ?
O4_3^b Cl1_3^b O1_3^b . . 110.7(16) ?
O2_3^b Cl1_3^b O1_3^b . . 109.4(17) ?

loop_
_geom_bond_atom_site_label_1
_geom_bond_atom_site_label_2
_geom_bond_site_symmetry_2
_geom_bond_distance
_geom_bond_publ_flag
Co1 N51 . 2.0933(12) ?
Co1 N1 . 2.1025(12) ?
Co1 N12 . 2.1202(13) ?
Co1 N32 . 2.1379(12) ?
Co1 N82 . 2.1788(13) ?
Co1 N62 . 2.1811(14) ?
N1 C2 . 1.3377(19) ?
N1 C6 . 1.3448(18) ?
C2 C3 . 1.391(2) ?
C2 C11 . 1.463(2) ?
C3 C4 . 1.391(2) ?
C3 H3 . 0.95 ?
C4 C5 . 1.388(2) ?
C4 H4 . 0.95 ?
C5 C6 . 1.384(2) ?
C5 H5 . 0.95 ?
C6 C31 . 1.462(2) ?
C11 C15 . 1.364(2) ?
C11 N12 . 1.3653(19) ?
N12 N13 . 1.3121(17) ?
N13 N14 . 1.3400(18) ?
N14 C15 . 1.345(2) ?
N14 C16 . 1.4561(19) ?
C15 H15 . 0.95 ?
C16 C17 . 1.520(2) ?
C16 H16A . 0.99 ?
C16 H16B . 0.99 ?
C17 O18 . 1.205(2) ?
C17 O19 . 1.3199(19) ?
O19 C20 . 1.499(2) ?
C20 C23 . 1.515(3) ?
C20 C21 . 1.515(2) ?
C20 C22 . 1.516(3) ?
C21 H21A . 0.98 ?
C21 H21B . 0.98 ?
C21 H21C . 0.98 ?
C22 H22A . 0.98 ?
C22 H22B . 0.98 ?
C22 H22C . 0.98 ?
C23 H23A . 0.98 ?
C23 H23B . 0.98 ?
C23 H23C . 0.98 ?
C31 N32 . 1.3678(19) ?
C31 C35 . 1.374(2) ?
N32 N33 . 1.3110(17) ?
N33 N34 . 1.3434(17) ?
N34 C35 . 1.349(2) ?
N34 C36 . 1.4523(19) ?
C35 H35 . 0.95 ?
C36 C37 . 1.522(2) ?
C36 H36A . 0.99 ?
C36 H36B . 0.99 ?
C37 O38 . 1.206(2) ?
C37 O39 . 1.3234(19) ?
O39 C40 . 1.495(2) ?
C40 C41 . 1.513(3) ?
C40 C43 . 1.519(3) ?
C40 C42 . 1.520(3) ?
C41 H41A . 0.98 ?
C41 H41B . 0.98 ?
C41 H41C . 0.98 ?
C42 H42A . 0.98 ?
C42 H42B . 0.98 ?
C42 H42C . 0.98 ?
C43 H43A . 0.98 ?
C43 H43B . 0.98 ?
C43 H43C . 0.98 ?
N51 C56 . 1.341(2) ?
N51 C52 . 1.350(2) ?
C52 C53 . 1.391(2) ?
C52 C61 . 1.463(2) ?
C53 C54 . 1.384(3) ?
C53 H53 . 0.95 ?
C54 C55 . 1.382(3) ?
C54 H54 . 0.95 ?
C55 C56 . 1.388(2) ?
C55 H55 . 0.95 ?
C56 C81 . 1.455(2) ?
C61 N62 . 1.368(2) ?
C61 C65 . 1.369(2) ?
N62 N63 . 1.3100(19) ?
N63 N64 . 1.3455(19) ?
N64 C65 . 1.345(2) ?
N64 C66 . 1.457(2) ?
C65 H65 . 0.95 ?
C66 C67 . 1.525(3) ?
C66 H66A . 0.99 ?
C66 H66B . 0.99 ?
C67 O68 . 1.204(2) ?
C67 O69 . 1.322(2) ?
O69 C70 . 1.491(2) ?
C70 C71 . 1.514(3) ?
C70 C73 . 1.516(3) ?
C70 C72 . 1.519(3) ?
C71 H71A . 0.98 ?
C71 H71B . 0.98 ?
C71 H71C . 0.98 ?
C72 H72A . 0.98 ?
C72 H72B . 0.98 ?
C72 H72C . 0.98 ?
C73 H73A . 0.98 ?
C73 H73B . 0.98 ?
C73 H73C . 0.98 ?
C81 C85 . 1.366(2) ?
C81 N82 . 1.3668(19) ?
N82 N83 . 1.3145(18) ?
N83 N84 . 1.3442(18) ?
N84 C85 . 1.344(2) ?
N84 C86 . 1.453(2) ?
C85 H85 . 0.95 ?
C86 C87 . 1.517(2) ?
C86 H86A . 0.99 ?
C86 H86B . 0.99 ?
C87 O88 . 1.204(2) ?
C87 O89 . 1.324(2) ?
O89 C90 . 1.491(2) ?
C90 C93 . 1.515(3) ?
C90 C92 . 1.516(3) ?
C90 C91 . 1.516(2) ?
C91 H91A . 0.98 ?
C91 H91B . 0.98 ?
C91 H91C . 0.98 ?
C92 H92A . 0.98 ?
C92 H92B . 0.98 ?
C92 H92C . 0.98 ?
C93 H93A . 0.98 ?
C93 H93B . 0.98 ?
C93 H93C . 0.98 ?
Cl1_1 O3_1 . 1.4350(13) ?
Cl1_1 O4_1 . 1.4363(13) ?
Cl1_1 O2_1 . 1.4427(13) ?
Cl1_1 O1_1 . 1.4436(14) ?
Cl1_2^a O2_2^a . 1.4291(17) ?
Cl1_2^a O4_2^a . 1.4319(15) ?
Cl1_2^a O1_2^a . 1.4347(15) ?
Cl1_2^a O3_2^a . 1.4411(16) ?
Cl1_3^b O3_3^b . 1.431(14) ?
Cl1_3^b O4_3^b . 1.433(13) ?
Cl1_3^b O2_3^b . 1.436(14) ?
Cl1_3^b O1_3^b . 1.444(14) ?

loop_
_geom_torsion_atom_site_label_1
_geom_torsion_atom_site_label_2
_geom_torsion_atom_site_label_3
_geom_torsion_atom_site_label_4
_geom_torsion_site_symmetry_1
_geom_torsion_site_symmetry_2
_geom_torsion_site_symmetry_3
_geom_torsion_site_symmetry_4
_geom_torsion
_geom_torsion_publ_flag
C6 N1 C2 C3 . . . . 1.0(2) ?
Co1 N1 C2 C3 . . . . 173.65(12) ?
C6 N1 C2 C11 . . . . -179.87(13) ?
Co1 N1 C2 C11 . . . . -7.26(17) ?
N1 C2 C3 C4 . . . . -0.3(2) ?
C11 C2 C3 C4 . . . . -179.20(15) ?
C2 C3 C4 C5 . . . . -0.7(2) ?
C3 C4 C5 C6 . . . . 0.9(3) ?
C2 N1 C6 C5 . . . . -0.9(2) ?
Co1 N1 C6 C5 . . . . -173.43(12) ?
C2 N1 C6 C31 . . . . 179.29(13) ?
Co1 N1 C6 C31 . . . . 6.74(17) ?
C4 C5 C6 N1 . . . . -0.1(2) ?
C4 C5 C6 C31 . . . . 179.73(15) ?
N1 C2 C11 C15 . . . . -174.00(17) ?
C3 C2 C11 C15 . . . . 5.0(3) ?
N1 C2 C11 N12 . . . . 2.7(2) ?
C3 C2 C11 N12 . . . . -178.30(15) ?
C15 C11 N12 N13 . . . . 0.20(18) ?
C2 C11 N12 N13 . . . . -177.31(13) ?
C15 C11 N12 Co1 . . . . -179.59(11) ?
C2 C11 N12 Co1 . . . . 2.90(17) ?
C11 N12 N13 N14 . . . . -0.08(16) ?
Co1 N12 N13 N14 . . . . 179.64(11) ?
N12 N13 N14 C15 . . . . -0.07(18) ?
N12 N13 N14 C16 . . . . 174.40(13) ?
N13 N14 C15 C11 . . . . 0.19(18) ?
C16 N14 C15 C11 . . . . -173.77(15) ?
N12 C11 C15 N14 . . . . -0.23(18) ?
C2 C11 C15 N14 . . . . 176.67(17) ?
N13 N14 C16 C17 . . . . 132.83(15) ?
C15 N14 C16 C17 . . . . -53.6(2) ?
N14 C16 C17 O18 . . . . -20.7(2) ?
N14 C16 C17 O19 . . . . 159.55(13) ?
O18 C17 O19 C20 . . . . -2.6(3) ?
C16 C17 O19 C20 . . . . 177.18(13) ?
C17 O19 C20 C23 . . . . -61.79(19) ?
C17 O19 C20 C21 . . . . -179.61(15) ?
C17 O19 C20 C22 . . . . 62.4(2) ?
N1 C6 C31 N32 . . . . 0.13(19) ?
C5 C6 C31 N32 . . . . -179.69(15) ?
N1 C6 C31 C35 . . . . -178.05(17) ?
C5 C6 C31 C35 . . . . 2.1(3) ?
C35 C31 N32 N33 . . . . -0.06(17) ?
C6 C31 N32 N33 . . . . -178.72(13) ?
C35 C31 N32 Co1 . . . . 172.15(10) ?
C6 C31 N32 Co1 . . . . -6.50(17) ?
C31 N32 N33 N34 . . . . -0.30(16) ?
Co1 N32 N33 N34 . . . . -170.36(11) ?
N32 N33 N34 C35 . . . . 0.58(17) ?
N32 N33 N34 C36 . . . . 169.87(13) ?
N33 N34 C35 C31 . . . . -0.61(17) ?
C36 N34 C35 C31 . . . . -168.48(14) ?
N32 C31 C35 N34 . . . . 0.40(17) ?
C6 C31 C35 N34 . . . . 178.70(16) ?
N33 N34 C36 C37 . . . . -87.55(16) ?
C35 N34 C36 C37 . . . . 79.67(19) ?
N34 C36 C37 O38 . . . . -10.8(2) ?
N34 C36 C37 O39 . . . . 168.78(12) ?
O38 C37 O39 C40 . . . . -3.1(3) ?
C36 C37 O39 C40 . . . . 177.33(13) ?
C37 O39 C40 C41 . . . . 177.73(15) ?
C37 O39 C40 C43 . . . . -64.48(19) ?
C37 O39 C40 C42 . . . . 60.2(2) ?
C56 N51 C52 C53 . . . . -0.3(2) ?
Co1 N51 C52 C53 . . . . 176.43(12) ?
C56 N51 C52 C61 . . . . 177.31(13) ?
Co1 N51 C52 C61 . . . . -5.92(17) ?
N51 C52 C53 C54 . . . . 0.5(2) ?
C61 C52 C53 C54 . . . . -176.84(16) ?
C52 C53 C54 C55 . . . . -0.3(3) ?
C53 C54 C55 C56 . . . . -0.1(3) ?
C52 N51 C56 C55 . . . . 0.0(2) ?
Co1 N51 C56 C55 . . . . -176.85(12) ?
C52 N51 C56 C81 . . . . -179.97(13) ?
Co1 N51 C56 C81 . . . . 3.22(17) ?
C54 C55 C56 N51 . . . . 0.3(2) ?
C54 C55 C56 C81 . . . . -179.82(15) ?
N51 C52 C61 N62 . . . . 2.8(2) ?
C53 C52 C61 N62 . . . . -179.70(15) ?
N51 C52 C61 C65 . . . . -171.23(17) ?
C53 C52 C61 C65 . . . . 6.3(3) ?
C65 C61 N62 N63 . . . . 0.14(19) ?
C52 C61 N62 N63 . . . . -175.36(14) ?
C65 C61 N62 Co1 . . . . 176.79(11) ?
C52 C61 N62 Co1 . . . . 1.29(18) ?
C61 N62 N63 N64 . . . . -0.46(18) ?
Co1 N62 N63 N64 . . . . -176.04(12) ?
N62 N63 N64 C65 . . . . 0.6(2) ?
N62 N63 N64 C66 . . . . 168.30(15) ?
N63 N64 C65 C61 . . . . -0.5(2) ?
C66 N64 C65 C61 . . . . -166.85(16) ?
N62 C61 C65 N64 . . . . 0.24(18) ?
C52 C61 C65 N64 . . . . 174.64(17) ?
N63 N64 C66 C67 . . . . -90.87(18) ?
C65 N64 C66 C67 . . . . 74.6(2) ?
N64 C66 C67 O68 . . . . 0.3(2) ?
N64 C66 C67 O69 . . . . 179.70(14) ?
O68 C67 O69 C70 . . . . -1.7(3) ?
C66 C67 O69 C70 . . . . 178.94(14) ?
C67 O69 C70 C71 . . . . -176.71(17) ?
C67 O69 C70 C73 . . . . -59.2(2) ?
C67 O69 C70 C72 . . . . 65.6(2) ?
N51 C56 C81 C85 . . . . 173.81(16) ?
C55 C56 C81 C85 . . . . -6.1(3) ?
N51 C56 C81 N82 . . . . -5.8(2) ?
C55 C56 C81 N82 . . . . 174.28(15) ?
C85 C81 N82 N83 . . . . 0.53(17) ?
C56 C81 N82 N83 . . . . -179.77(13) ?
C85 C81 N82 Co1 . . . . -174.29(10) ?
C56 C81 N82 Co1 . . . . 5.41(16) ?
C81 N82 N83 N84 . . . . -0.24(16) ?
Co1 N82 N83 N84 . . . . 172.59(11) ?
N82 N83 N84 C85 . . . . -0.15(17) ?
N82 N83 N84 C86 . . . . -174.91(13) ?
N83 N84 C85 C81 . . . . 0.46(17) ?
C86 N84 C85 C81 . . . . 174.65(15) ?
N82 C81 C85 N84 . . . . -0.59(17) ?
C56 C81 C85 N84 . . . . 179.78(16) ?
C85 N84 C86 C87 . . . . 54.4(2) ?
N83 N84 C86 C87 . . . . -131.84(15) ?
N84 C86 C87 O88 . . . . -3.7(2) ?
N84 C86 C87 O89 . . . . 177.17(14) ?
O88 C87 O89 C90 . . . . -1.6(3) ?
C86 C87 O89 C90 . . . . 177.48(14) ?
C87 O89 C90 C93 . . . . -63.5(2) ?
C87 O89 C90 C92 . . . . 60.9(2) ?
C87 O89 C90 C91 . . . . 178.66(15) ?
